data_7004710
loop_
_publ_author_name
'Beves, Jonathon E.'
'Constable, Edwin C.'
'Housecroft, Catherine E.'
'Kepert, Cameron J.'
'Neuburger, Markus'
'Price, David J.'
'Schaffner, Silvia'
'Zampese, Jennifer A.'

_publ_section_title
;
 Curly--curly, loop--loop: homoleptic metal(ii) complexes of
 pyridinecarbaldehyde
 4&#x2032;-(2,2&#x2032;:6&#x2032;,2&#x2033;-terpyridyl)hydrazones and
 their coordination polymers
;
_journal_issue 47
_journal_name_full 'Dalton Transactions'
_journal_page_first 6742
_journal_page_last 6751
_journal_paper_doi 10.1039/b810906k
_journal_year 2008
_chemical_formula_moiety 'C42 H33 Fe N12, 3(F6 P), 3.5(C2 H3 N), 2.5(H2 O)'
_chemical_formula_sum 'C49 H48.5 F18 Fe N15.5 O2.5 P3'
_chemical_formula_weight 1385.29
_chemical_name_systematic
;
?
;
_space_group_IT_number 2
_symmetry_cell_setting triclinic
_symmetry_space_group_name_Hall '-P 1'
_symmetry_space_group_name_H-M 'P -1'
_atom_sites_solution_hydrogens geom
_atom_sites_solution_primary direct
_atom_sites_solution_secondary difmap
_audit_creation_method SHELXL-97
_cell_angle_alpha 105.43(3)
_cell_angle_beta 91.68(3)
_cell_angle_gamma 97.54(3)
_cell_formula_units_Z 2
_cell_length_a 8.8794(18)
_cell_length_b 16.055(3)
_cell_length_c 23.710(5)
_cell_measurement_temperature 173(2)
_cell_volume 3222.8(13)
_computing_cell_refinement 'Stoe IPDS'
_computing_data_collection 'Stoe IPDS'
_computing_data_reduction 'Stoe IPDS'
_computing_molecular_graphics 'Bruker SHELXTL'
_computing_publication_material 'Bruker SHELXTL'
_computing_structure_refinement 'SHELXL-97 (Sheldrick, 1997)'
_computing_structure_solution 'SHELXS-97 (Sheldrick, 1990)'
_diffrn_ambient_temperature 173(2)
_diffrn_measured_fraction_theta_full 0.995
_diffrn_measured_fraction_theta_max 0.995
_diffrn_measurement_device_type 'Stoe IPDS'
_diffrn_measurement_method '\w scans'
_diffrn_radiation_monochromator graphite
_diffrn_radiation_source 'fine-focus sealed tube'
_diffrn_radiation_type MoK\a
_diffrn_radiation_wavelength 0.71073
_diffrn_reflns_av_R_equivalents 0.0753
_diffrn_reflns_av_sigmaI/netI 0.0632
_diffrn_reflns_limit_h_max 10
_diffrn_reflns_limit_h_min -10
_diffrn_reflns_limit_k_max 19
_diffrn_reflns_limit_k_min -19
_diffrn_reflns_limit_l_max 28
_diffrn_reflns_limit_l_min -28
_diffrn_reflns_number 28413
_diffrn_reflns_theta_full 25.05
_diffrn_reflns_theta_max 25.05
_diffrn_reflns_theta_min 1.91
_exptl_absorpt_coefficient_mu 0.411
_exptl_absorpt_correction_type none
_exptl_crystal_colour purple
_exptl_crystal_density_diffrn 1.422
_exptl_crystal_density_method 'not measured'
_exptl_crystal_description block
_exptl_crystal_F_000 1398
_exptl_crystal_size_max 0.60
_exptl_crystal_size_mid 0.25
_exptl_crystal_size_min 0.06
_refine_diff_density_max 0.809
_refine_diff_density_min -1.039
_refine_diff_density_rms 0.103
_refine_ls_extinction_method none
_refine_ls_goodness_of_fit_ref 1.079
_refine_ls_hydrogen_treatment mixed
_refine_ls_matrix_type full
_refine_ls_number_parameters 983
_refine_ls_number_reflns 11375
_refine_ls_number_restraints 67
_refine_ls_restrained_S_all 1.084
_refine_ls_R_factor_all 0.1226
_refine_ls_R_factor_gt 0.0952
_refine_ls_shift/su_max 0.005
_refine_ls_shift/su_mean 0.000
_refine_ls_structure_factor_coef Fsqd
_refine_ls_weighting_details 'calc w=1/[\s^2^(Fo^2^)+(0.1403P)^2^+7.9641P] where P=(Fo^2^+2Fc^2^)/3'
_refine_ls_weighting_scheme calc
_refine_ls_wR_factor_gt 0.2477
_refine_ls_wR_factor_ref 0.2723
_reflns_number_gt 8715
_reflns_number_total 11375
_reflns_threshold_expression >2sigma(I)
_cod_duplicate_entry 7004703
_cod_data_source_file b810906k.txt
_cod_data_source_block jb1167
_cod_depositor_comments
;
The following automatic conversions were performed:
'_symmetry_cell_setting' value 'Triclinic' changed to 'triclinic'
according to '/home/saulius/struct/CIF-dictionaries/cif_core.dic'
dictionary named 'cif_core.dic' version 2.4.1 from 2010-06-29.

Automatic conversion script
Id: cif_fix_enum 1527 2010-12-29 10:47:43Z saulius 
;
_cod_original_cell_volume 3222.7(11)
_cod_original_sg_symbol_Hall -P1
_cod_original_sg_symbol_H-M P-1
_cod_original_formula_sum 'C49 H48.50 F18 Fe N15.50 O2.50 P3'
_cod_database_code 7004710

loop_
_symmetry_equiv_pos_as_xyz
'x, y, z'
'-x, -y, -z'

loop_
_atom_site_label
_atom_site_type_symbol
_atom_site_fract_x
_atom_site_fract_y
_atom_site_fract_z
_atom_site_U_iso_or_equiv
_atom_site_adp_type
_atom_site_occupancy
_atom_site_symmetry_multiplicity
_atom_site_calc_flag
_atom_site_refinement_flags
_atom_site_disorder_assembly
_atom_site_disorder_group
Fe1 Fe 0.91430(7) 0.73245(4) 0.87157(3) 0.0284(2) Uani 1 1 d . . .
N1 N 0.6954(4) 0.6861(3) 0.85978(17) 0.0293(8) Uani 1 1 d . . .
C1 C 0.6024(5) 0.6722(3) 0.9005(2) 0.0338(11) Uani 1 1 d . . .
H1A H 0.6448 0.6800 0.9391 0.041 Uiso 1 1 calc R . .
N2 N 0.8846(5) 0.7250(3) 0.79113(18) 0.0336(9) Uani 1 1 d . . .
C2 C 0.4473(6) 0.6472(4) 0.8891(2) 0.0400(12) Uani 1 1 d . . .
H2A H 0.3837 0.6395 0.9194 0.048 Uiso 1 1 calc R . .
N3 N 1.1211(4) 0.7820(3) 0.85701(18) 0.0336(9) Uani 1 1 d . . .
C3 C 0.3869(6) 0.6336(4) 0.8324(3) 0.0429(13) Uani 1 1 d . . .
H3A H 0.2809 0.6150 0.8231 0.052 Uiso 1 1 calc R . .
C4 C 0.4803(6) 0.6469(4) 0.7897(2) 0.0371(11) Uani 1 1 d . . .
H4A H 0.4397 0.6383 0.7507 0.045 Uiso 1 1 calc R . .
N4 N 0.8288(7) 0.6934(5) 0.6132(2) 0.080(2) Uani 1 1 d . . .
H4B H 0.9084 0.7067 0.5944 0.096 Uiso 1 1 calc R . .
C5 C 0.6350(5) 0.6733(3) 0.8041(2) 0.0313(10) Uani 1 1 d . . .
N5 N 0.6902(7) 0.6631(5) 0.5836(2) 0.0711(18) Uani 1 1 d . . .
C6 C 0.7463(6) 0.6920(3) 0.7627(2) 0.0339(11) Uani 1 1 d . . .
N6 N 0.3829(12) 0.6088(5) 0.4086(3) 0.093(3) Uani 1 1 d . . .
H6 H 0.389(14) 0.610(8) 0.369(6) 0.140 Uiso 1 1 d . . .
N7 N 0.9771(4) 0.6158(3) 0.86395(18) 0.0317(9) Uani 1 1 d . . .
C7 C 0.7219(6) 0.6799(4) 0.7034(2) 0.0450(13) Uani 1 1 d . . .
H7A H 0.6242 0.6563 0.6842 0.054 Uiso 1 1 calc R . .
C8 C 0.8437(7) 0.7030(5) 0.6717(3) 0.0545(16) Uani 1 1 d . . .
N8 N 0.9509(4) 0.7401(3) 0.95173(17) 0.0300(8) Uani 1 1 d . . .
N9 N 0.8584(5) 0.8495(3) 0.90644(18) 0.0327(9) Uani 1 1 d . . .
C9 C 0.9856(7) 0.7385(5) 0.7020(3) 0.0539(16) Uani 1 1 d . . .
H9A H 1.0693 0.7562 0.6817 0.065 Uiso 1 1 calc R . .
C10 C 1.0029(6) 0.7475(4) 0.7609(2) 0.0410(12) Uani 1 1 d . . .
N10 N 1.0875(6) 0.7756(3) 1.1254(2) 0.0502(12) Uani 1 1 d . . .
H10D H 1.0669 0.8220 1.1518 0.060 Uiso 1 1 calc R . .
N11 N 1.1664(5) 0.7179(3) 1.14177(19) 0.0414(11) Uani 1 1 d . . .
C11 C 1.1410(6) 0.7843(4) 0.8010(2) 0.0382(12) Uani 1 1 d . . .
N12 N 1.3632(8) 0.6200(4) 1.2968(2) 0.0675(17) Uani 1 1 d . . .
C12 C 1.2770(6) 0.8197(4) 0.7846(3) 0.0486(14) Uani 1 1 d . . .
H12A H 1.2883 0.8197 0.7449 0.058 Uiso 1 1 calc R . .
C13 C 1.3979(7) 0.8556(4) 0.8266(3) 0.0528(15) Uani 1 1 d . . .
H13A H 1.4922 0.8807 0.8160 0.063 Uiso 1 1 calc R . .
C14 C 1.3774(6) 0.8538(4) 0.8837(3) 0.0474(14) Uani 1 1 d . . .
H14A H 1.4575 0.8782 0.9133 0.057 Uiso 1 1 calc R . .
C15 C 1.2395(6) 0.8161(4) 0.8975(2) 0.0400(12) Uani 1 1 d . . .
H15A H 1.2272 0.8140 0.9367 0.048 Uiso 1 1 calc R . .
C16 C 0.6830(10) 0.6578(7) 0.5287(3) 0.086(3) Uani 1 1 d . . .
H16A H 0.7712 0.6724 0.5097 0.103 Uiso 1 1 calc R . .
C17 C 0.5331(10) 0.6282(6) 0.4960(3) 0.079(2) Uani 1 1 d . . .
C18 C 0.5182(12) 0.6343(6) 0.4390(3) 0.084(3) Uani 1 1 d . . .
H18A H 0.6037 0.6566 0.4215 0.101 Uiso 1 1 calc R . .
C19 C 0.2621(15) 0.5756(8) 0.4305(4) 0.110(4) Uani 1 1 d . . .
H19A H 0.1687 0.5569 0.4072 0.132 Uiso 1 1 calc R . .
C20 C 0.2703(13) 0.5680(8) 0.4859(4) 0.119(4) Uani 1 1 d . . .
H20A H 0.1828 0.5447 0.5018 0.143 Uiso 1 1 calc R . .
C21 C 0.4072(12) 0.5943(8) 0.5192(4) 0.110(4) Uani 1 1 d . . .
H21A H 0.4141 0.5889 0.5581 0.132 Uiso 1 1 calc R . .
C22 C 0.9826(5) 0.5513(3) 0.8149(2) 0.0373(11) Uani 1 1 d . . .
H22A H 0.9466 0.5588 0.7787 0.045 Uiso 1 1 calc R . .
C23 C 1.0381(6) 0.4742(4) 0.8142(3) 0.0454(13) Uani 1 1 d . . .
H23A H 1.0400 0.4303 0.7784 0.054 Uiso 1 1 calc R . .
C24 C 1.0905(6) 0.4626(4) 0.8666(3) 0.0461(13) Uani 1 1 d . . .
H24A H 1.1294 0.4105 0.8673 0.055 Uiso 1 1 calc R . .
C25 C 1.0857(6) 0.5274(3) 0.9177(2) 0.0400(12) Uani 1 1 d . . .
H25A H 1.1218 0.5204 0.9540 0.048 Uiso 1 1 calc R . .
C26 C 1.0278(5) 0.6033(3) 0.9159(2) 0.0329(10) Uani 1 1 d . . .
C27 C 1.0158(5) 0.6766(3) 0.9673(2) 0.0303(10) Uani 1 1 d . . .
C28 C 1.0628(6) 0.6856(4) 1.0249(2) 0.0382(11) Uani 1 1 d . . .
H28A H 1.1097 0.6415 1.0353 0.046 Uiso 1 1 calc R . .
C29 C 1.0399(6) 0.7611(4) 1.0674(2) 0.0366(11) Uani 1 1 d . . .
C30 C 0.9673(6) 0.8251(4) 1.0511(2) 0.0378(11) Uani 1 1 d . . .
H30A H 0.9466 0.8756 1.0796 0.045 Uiso 1 1 calc R . .
C31 C 0.9274(5) 0.8122(3) 0.9926(2) 0.0315(10) Uani 1 1 d . . .
C32 C 0.8625(5) 0.8746(3) 0.9659(2) 0.0326(10) Uani 1 1 d . . .
C33 C 0.8104(6) 0.9498(4) 0.9973(2) 0.0402(12) Uani 1 1 d . . .
H33A H 0.8134 0.9647 1.0390 0.048 Uiso 1 1 calc R . .
C34 C 0.7538(6) 1.0031(4) 0.9669(3) 0.0450(13) Uani 1 1 d . . .
H34A H 0.7145 1.0543 0.9871 0.054 Uiso 1 1 calc R . .
C35 C 0.7559(6) 0.9801(3) 0.9060(3) 0.0432(13) Uani 1 1 d . . .
H35A H 0.7219 1.0168 0.8843 0.052 Uiso 1 1 calc R . .
C36 C 0.8079(6) 0.9035(3) 0.8775(2) 0.0371(11) Uani 1 1 d . . .
H36A H 0.8082 0.8883 0.8360 0.045 Uiso 1 1 calc R . .
C37 C 1.1920(6) 0.7297(4) 1.1966(2) 0.0439(13) Uani 1 1 d . . .
H37A H 1.1543 0.7758 1.2240 0.053 Uiso 1 1 calc R . .
C38 C 1.2808(6) 0.6707(4) 1.2169(2) 0.0419(13) Uani 1 1 d . . .
C39 C 1.2860(8) 0.6730(5) 1.2761(3) 0.0576(17) Uani 1 1 d . . .
H39A H 1.2335 0.7131 1.3024 0.069 Uiso 1 1 calc R . .
C40 C 1.4354(10) 0.5637(5) 1.2602(3) 0.071(2) Uani 1 1 d . . .
H40A H 1.4901 0.5264 1.2752 0.085 Uiso 1 1 calc R . .
C41 C 1.4342(9) 0.5572(5) 1.2012(3) 0.0626(18) Uani 1 1 d . . .
H41A H 1.4869 0.5158 1.1760 0.075 Uiso 1 1 calc R . .
C42 C 1.3560(7) 0.6112(4) 1.1789(3) 0.0479(14) Uani 1 1 d . . .
H42A H 1.3536 0.6077 1.1382 0.057 Uiso 1 1 calc R . .
P1 P 1.3488(4) 0.9875(2) 1.26261(13) 0.1138(11) Uani 1 1 d . . .
F11 F 1.4120(16) 0.9551(8) 1.2009(4) 0.217(6) Uani 1 1 d . . .
F12 F 1.5093(11) 1.0414(9) 1.2868(5) 0.215(5) Uani 1 1 d . . .
F13 F 1.3959(13) 0.9033(8) 1.2753(5) 0.213(5) Uani 1 1 d . . .
F14 F 1.2956(13) 1.0226(10) 1.3233(4) 0.219(6) Uani 1 1 d . . .
F15 F 1.3068(8) 1.0684(4) 1.2447(3) 0.120(2) Uani 1 1 d . . .
F16 F 1.1903(10) 0.9369(5) 1.2356(6) 0.201(5) Uani 1 1 d . . .
P2 P 0.8320(5) 0.5161(9) 0.3460(2) 0.068(2) Uani 0.555(18) 1 d P A 1
P2' P 0.8202(8) 0.4663(8) 0.3486(3) 0.056(3) Uani 0.445(18) 1 d P A 2
F21 F 0.839(3) 0.5983(16) 0.3934(9) 0.178(10) Uani 0.555(18) 1 d P A 1
F21' F 0.8373(18) 0.5414(17) 0.4101(6) 0.113(8) Uani 0.445(18) 1 d P A 2
F22' F 0.762(2) 0.5364(17) 0.3013(11) 0.116(9) Uani 0.445(18) 1 d P A 2
F22 F 0.775(3) 0.557(3) 0.3091(15) 0.216(17) Uani 0.555(18) 1 d P A 1
F23 F 0.9966(9) 0.5488(12) 0.3309(4) 0.092(5) Uani 0.555(18) 1 d P A 1
F23' F 0.9926(13) 0.4774(16) 0.3395(8) 0.119(9) Uani 0.445(18) 1 d P A 2
F24 F 0.824(2) 0.4299(18) 0.2917(9) 0.139(10) Uani 0.555(18) 1 d P A 1
F24' F 0.8022(17) 0.3922(17) 0.2916(9) 0.099(8) Uani 0.445(18) 1 d P A 2
F25 F 0.6547(6) 0.4689(5) 0.3585(2) 0.110(2) Uani 0.555(18) 1 d P A 1
F25' F 0.6547(6) 0.4689(5) 0.3585(2) 0.110(2) Uani 0.445(18) 1 d P A 2
F26 F 0.9078(15) 0.4674(18) 0.3887(7) 0.138(8) Uani 0.555(18) 1 d P A 1
F26' F 0.846(3) 0.3995(19) 0.3831(8) 0.144(10) Uani 0.445(18) 1 d P A 2
P3 P 0.5000 0.5000 1.0000 0.0483(5) Uani 1 2 d S . .
F31 F 0.6526(6) 0.5485(4) 0.9851(3) 0.108(2) Uani 1 1 d . . .
F32 F 0.4238(6) 0.5866(3) 1.01016(19) 0.0863(15) Uani 1 1 d . . .
F33 F 0.4414(6) 0.4742(3) 0.93291(17) 0.0810(14) Uani 1 1 d . . .
N100 N 0.8666(11) 0.9823(6) 1.1582(4) 0.102(3) Uani 1 1 d . . .
C100 C 0.8709(18) 1.0072(9) 1.2698(5) 0.140(5) Uani 1 1 d . . .
H10A H 0.9303 0.9665 1.2815 0.210 Uiso 1 1 calc R . .
H10B H 0.7664 0.9977 1.2814 0.210 Uiso 1 1 calc R . .
H10C H 0.9173 1.0673 1.2891 0.210 Uiso 1 1 calc R . .
C101 C 0.8688(13) 0.9924(6) 1.2067(5) 0.095(3) Uani 1 1 d . . .
P4 P 0.5876(12) 0.8799(5) 0.4398(4) 0.175(5) Uani 0.50 1 d PD . .
F41 F 0.717(3) 0.8267(10) 0.4529(12) 0.271(15) Uani 0.50 1 d PD . .
F42 F 0.4639(19) 0.9394(14) 0.4365(8) 0.217(11) Uani 0.50 1 d PD . .
F43 F 0.525(3) 0.8524(15) 0.4948(8) 0.256(12) Uiso 0.50 1 d PD . .
F44 F 0.490(3) 0.7993(10) 0.3965(7) 0.270(17) Uani 0.50 1 d PD . .
F45 F 0.676(4) 0.959(2) 0.4908(10) 0.335(18) Uiso 0.50 1 d PD . .
F46 F 0.677(3) 0.9122(17) 0.3909(10) 0.267(13) Uani 0.50 1 d PDU . .
N300 N 0.4399(10) 0.8270(5) 1.0235(3) 0.091(2) Uani 1 1 d . . .
C300 C 0.5629(9) 0.7822(6) 1.1086(4) 0.074(2) Uani 1 1 d . . .
H30B H 0.5592 0.7186 1.0981 0.111 Uiso 1 1 calc R . .
H30C H 0.5080 0.8010 1.1440 0.111 Uiso 1 1 calc R . .
H30D H 0.6692 0.8101 1.1160 0.111 Uiso 1 1 calc R . .
C301 C 0.4926(8) 0.8070(5) 1.0610(3) 0.0609(17) Uani 1 1 d . . .
C201 C 0.7744(10) 0.7639(6) 0.2598(7) 0.115(5) Uani 1 1 d . . .
N200 N 0.8296(13) 0.7599(11) 0.2125(6) 0.172(6) Uani 1 1 d . . .
C200 C 0.678(2) 0.7716(17) 0.2994(10) 0.271(15) Uani 1 1 d . . .
H20B H 0.7249 0.7650 0.3355 0.406 Uiso 1 1 calc R . .
H20C H 0.5892 0.7262 0.2858 0.406 Uiso 1 1 calc R . .
H20D H 0.6448 0.8293 0.3070 0.406 Uiso 1 1 calc R . .
O1 O 1.0185(14) 0.8016(8) 0.4145(6) 0.092(4) Uani 0.50 1 d P B 3
C500 C 0.955(6) 0.990(4) 0.5812(17) 0.14(3) Uani 0.25 1 d P C 1
C501 C 0.867(5) 0.929(3) 0.5632(16) 0.111(15) Uani 0.25 1 d PD C 1
H50A H 0.7660 0.9470 0.5603 0.167 Uiso 0.25 1 calc PR C 1
H50B H 0.8653 0.8914 0.5897 0.167 Uiso 0.25 1 calc PR C 1
H50C H 0.8924 0.8970 0.5243 0.167 Uiso 0.25 1 calc PR C 1
N500 N 1.058(7) 1.023(4) 0.5943(14) 0.20(3) Uani 0.25 1 d PD C 1
N400 N 1.115(5) 0.766(3) 0.5718(18) 0.090(11) Uani 0.25 1 d PU D 1
C401 C 1.235(3) 0.823(2) 0.5773(11) 0.062(9) Uani 0.25 1 d P D 1
C400 C 1.396(4) 0.857(2) 0.5687(12) 0.076(10) Uani 0.25 1 d P D 1
H40B H 1.4184 0.9188 0.5894 0.113 Uiso 0.25 1 calc PR D 1
H40C H 1.4085 0.8485 0.5268 0.113 Uiso 0.25 1 calc PR D 1
H40D H 1.4656 0.8244 0.5843 0.113 Uiso 0.25 1 calc PR D 1
O1' O 1.149(4) 0.770(2) 0.4187(13) 0.118(11) Uani 0.25 1 d P E 4
O2 O 1.043(3) 0.718(2) 0.5209(13) 0.103(9) Uani 0.25 1 d P F 3
O3 O 1.453(6) 0.789(2) 0.6182(15) 0.18(2) Uani 0.25 1 d P G 3
O2" O 1.084(3) 0.8789(19) 0.4617(13) 0.105(9) Uani 0.25 1 d P H 5
O2' O 1.031(4) 0.750(2) 0.4712(15) 0.127(10) Uani 0.25 1 d PU I 6
O1" O 1.058(4) 0.847(2) 0.3630(17) 0.127(12) Uani 0.25 1 d P J 5
O3' O 1.130(6) 0.810(3) 0.586(2) 0.119(13) Uani 0.25 1 d PU K 4
O3" O 1.347(5) 0.820(2) 0.6146(16) 0.130(11) Uani 0.25 1 d PU L 5

loop_
_atom_site_aniso_label
_atom_site_aniso_U_11
_atom_site_aniso_U_22
_atom_site_aniso_U_33
_atom_site_aniso_U_23
_atom_site_aniso_U_13
_atom_site_aniso_U_12
Fe1 0.0266(4) 0.0323(4) 0.0253(4) 0.0097(3) -0.0073(2) -0.0009(3)
N1 0.029(2) 0.029(2) 0.029(2) 0.0084(16) -0.0070(16) 0.0018(15)
C1 0.032(2) 0.037(3) 0.034(3) 0.015(2) -0.004(2) 0.003(2)
N2 0.031(2) 0.039(2) 0.030(2) 0.0140(18) -0.0083(16) -0.0032(17)
C2 0.032(3) 0.049(3) 0.045(3) 0.022(3) 0.003(2) 0.009(2)
N3 0.029(2) 0.039(2) 0.031(2) 0.0105(18) -0.0066(16) -0.0025(17)
C3 0.026(2) 0.051(3) 0.053(3) 0.020(3) -0.008(2) 0.004(2)
C4 0.031(3) 0.044(3) 0.035(3) 0.011(2) -0.011(2) 0.001(2)
N4 0.053(3) 0.150(7) 0.041(3) 0.045(4) -0.010(2) -0.011(4)
C5 0.030(2) 0.032(2) 0.032(2) 0.012(2) -0.0087(19) 0.0026(19)
N5 0.066(4) 0.115(5) 0.034(3) 0.037(3) -0.018(2) -0.011(3)
C6 0.034(3) 0.040(3) 0.029(2) 0.015(2) -0.0084(19) -0.001(2)
N6 0.154(8) 0.079(5) 0.043(4) 0.020(3) -0.055(5) 0.012(5)
N7 0.0254(19) 0.035(2) 0.030(2) 0.0045(17) -0.0064(15) 0.0000(16)
C7 0.035(3) 0.063(4) 0.036(3) 0.019(3) -0.013(2) -0.006(2)
C8 0.048(3) 0.083(5) 0.033(3) 0.025(3) -0.009(2) -0.003(3)
N8 0.029(2) 0.033(2) 0.027(2) 0.0094(17) -0.0063(15) 0.0020(16)
N9 0.032(2) 0.031(2) 0.035(2) 0.0131(17) -0.0104(17) -0.0025(16)
C9 0.041(3) 0.080(5) 0.042(3) 0.027(3) -0.005(2) -0.005(3)
C10 0.032(3) 0.054(3) 0.037(3) 0.019(2) -0.008(2) -0.005(2)
N10 0.069(3) 0.058(3) 0.027(2) 0.012(2) -0.002(2) 0.024(3)
N11 0.049(3) 0.050(3) 0.029(2) 0.018(2) -0.0065(19) 0.007(2)
C11 0.032(3) 0.045(3) 0.035(3) 0.012(2) -0.008(2) -0.002(2)
N12 0.100(5) 0.064(4) 0.036(3) 0.017(3) -0.037(3) 0.001(3)
C12 0.036(3) 0.067(4) 0.044(3) 0.026(3) -0.001(2) -0.007(3)
C13 0.034(3) 0.063(4) 0.061(4) 0.025(3) -0.004(3) -0.010(3)
C14 0.032(3) 0.047(3) 0.057(4) 0.011(3) -0.012(2) -0.006(2)
C15 0.033(3) 0.046(3) 0.036(3) 0.009(2) -0.010(2) -0.004(2)
C16 0.079(5) 0.141(8) 0.042(4) 0.048(5) -0.018(4) -0.013(5)
C17 0.091(6) 0.113(7) 0.034(3) 0.035(4) -0.027(4) -0.003(5)
C18 0.124(7) 0.093(6) 0.033(4) 0.024(4) -0.030(4) 0.002(5)
C19 0.125(9) 0.124(9) 0.075(6) 0.040(6) -0.065(6) -0.017(7)
C20 0.104(7) 0.164(11) 0.084(7) 0.061(7) -0.057(6) -0.044(7)
C21 0.096(7) 0.175(11) 0.059(5) 0.061(6) -0.044(5) -0.035(7)
C22 0.030(2) 0.040(3) 0.037(3) 0.007(2) -0.009(2) -0.002(2)
C23 0.039(3) 0.040(3) 0.045(3) -0.005(2) -0.007(2) 0.002(2)
C24 0.042(3) 0.037(3) 0.057(4) 0.010(3) -0.008(3) 0.007(2)
C25 0.038(3) 0.036(3) 0.046(3) 0.013(2) -0.009(2) 0.005(2)
C26 0.029(2) 0.035(3) 0.034(3) 0.010(2) -0.0069(19) -0.0010(19)
C27 0.031(2) 0.030(2) 0.032(2) 0.013(2) -0.0056(19) 0.0024(18)
C28 0.037(3) 0.045(3) 0.035(3) 0.017(2) -0.005(2) 0.004(2)
C29 0.038(3) 0.045(3) 0.028(2) 0.014(2) -0.008(2) 0.004(2)
C30 0.044(3) 0.040(3) 0.027(2) 0.007(2) -0.004(2) 0.007(2)
C31 0.031(2) 0.032(3) 0.031(2) 0.011(2) -0.0052(19) 0.0015(19)
C32 0.031(2) 0.032(3) 0.034(3) 0.011(2) -0.0076(19) 0.0024(19)
C33 0.042(3) 0.039(3) 0.036(3) 0.007(2) -0.011(2) 0.005(2)
C34 0.044(3) 0.036(3) 0.052(3) 0.010(2) -0.014(2) 0.005(2)
C35 0.044(3) 0.033(3) 0.053(3) 0.016(2) -0.017(2) 0.001(2)
C36 0.032(2) 0.043(3) 0.039(3) 0.020(2) -0.007(2) -0.002(2)
C37 0.048(3) 0.060(4) 0.026(3) 0.014(2) -0.003(2) 0.011(3)
C38 0.051(3) 0.047(3) 0.025(2) 0.011(2) -0.014(2) -0.001(2)
C39 0.077(4) 0.063(4) 0.030(3) 0.011(3) -0.014(3) 0.009(3)
C40 0.102(6) 0.052(4) 0.054(4) 0.010(3) -0.038(4) 0.011(4)
C41 0.079(5) 0.054(4) 0.054(4) 0.012(3) -0.019(3) 0.017(3)
C42 0.058(4) 0.049(3) 0.035(3) 0.014(3) -0.012(3) 0.001(3)
P1 0.128(2) 0.142(3) 0.0857(19) 0.0720(19) -0.0252(17) -0.007(2)
F11 0.360(16) 0.235(11) 0.107(6) 0.059(6) 0.026(7) 0.194(11)
F12 0.120(7) 0.302(14) 0.195(10) 0.052(9) -0.038(6) -0.031(8)
F13 0.222(10) 0.218(10) 0.257(12) 0.178(10) -0.055(9) 0.023(8)
F14 0.212(10) 0.365(17) 0.123(7) 0.133(9) 0.069(7) 0.040(10)
F15 0.150(6) 0.105(4) 0.116(5) 0.049(4) 0.008(4) 0.017(4)
F16 0.132(7) 0.103(5) 0.352(15) 0.052(7) -0.066(8) 0.002(5)
P2 0.045(2) 0.106(6) 0.049(2) 0.026(3) -0.0129(15) -0.009(3)
P2' 0.044(2) 0.080(6) 0.034(2) -0.003(3) -0.0169(17) 0.014(3)
F21 0.171(16) 0.168(18) 0.144(16) -0.010(13) 0.070(12) -0.062(14)
F21' 0.079(9) 0.168(19) 0.055(8) -0.034(9) -0.021(6) 0.025(11)
F22' 0.056(9) 0.130(14) 0.122(16) -0.029(13) -0.017(9) 0.011(8)
F22 0.123(17) 0.34(4) 0.24(3) 0.21(3) 0.037(18) -0.01(2)
F23 0.044(4) 0.165(13) 0.057(5) 0.039(6) -0.025(3) -0.029(6)
F23' 0.046(6) 0.163(18) 0.104(12) -0.035(12) -0.016(7) 0.005(8)
F24 0.114(11) 0.22(2) 0.063(9) 0.030(12) 0.011(7) -0.044(12)
F24' 0.046(7) 0.153(17) 0.077(10) -0.023(10) -0.029(7) 0.051(10)
F25 0.067(3) 0.196(7) 0.077(3) 0.049(4) 0.008(2) 0.023(3)
F25' 0.067(3) 0.196(7) 0.077(3) 0.049(4) 0.008(2) 0.023(3)
F26 0.080(8) 0.25(2) 0.109(10) 0.120(14) -0.033(7) -0.017(11)
F26' 0.16(2) 0.21(2) 0.100(12) 0.083(15) 0.023(12) 0.102(18)
P3 0.0629(14) 0.0558(13) 0.0353(11) 0.0221(10) -0.0014(9) 0.0217(11)
F31 0.078(3) 0.147(5) 0.125(5) 0.091(4) 0.001(3) -0.002(3)
F32 0.133(4) 0.076(3) 0.063(3) 0.024(2) -0.008(3) 0.057(3)
F33 0.120(4) 0.088(3) 0.042(2) 0.022(2) -0.019(2) 0.039(3)
N100 0.118(7) 0.090(6) 0.084(6) -0.004(4) 0.030(5) 0.021(5)
C100 0.204(15) 0.134(11) 0.085(8) 0.012(7) 0.019(8) 0.071(10)
C101 0.123(8) 0.073(6) 0.076(6) -0.002(5) 0.012(6) 0.014(5)
P4 0.251(12) 0.102(5) 0.158(8) 0.009(5) 0.097(8) 0.009(7)
F41 0.40(4) 0.069(10) 0.35(4) 0.061(15) -0.02(3) 0.066(16)
F42 0.165(16) 0.33(3) 0.22(2) 0.16(2) 0.001(14) 0.124(19)
F44 0.45(4) 0.140(15) 0.186(18) 0.079(14) -0.19(2) -0.10(2)
F46 0.284(15) 0.267(15) 0.260(15) 0.096(10) 0.015(10) 0.021(10)
N300 0.132(7) 0.078(5) 0.068(4) 0.020(4) -0.021(4) 0.039(5)
C300 0.063(4) 0.089(6) 0.074(5) 0.034(4) -0.008(4) 0.007(4)
C301 0.062(4) 0.062(4) 0.060(4) 0.015(3) 0.000(3) 0.015(3)
C201 0.053(5) 0.059(5) 0.204(13) -0.004(6) 0.031(7) -0.012(4)
N200 0.103(8) 0.280(18) 0.169(12) 0.082(12) 0.033(8) 0.108(10)
C200 0.144(15) 0.29(3) 0.27(3) -0.09(2) 0.107(17) -0.049(16)
O1 0.085(8) 0.083(8) 0.093(9) -0.003(7) 0.021(7) 0.011(7)
C500 0.16(4) 0.14(4) 0.05(2) -0.04(2) 0.05(2) -0.09(3)
C501 0.12(3) 0.12(3) 0.06(2) -0.03(2) 0.02(2) 0.01(3)
N500 0.33(8) 0.19(5) 0.040(19) 0.04(3) 0.02(3) -0.09(5)
N400 0.095(17) 0.096(18) 0.085(17) 0.047(15) 0.030(14) -0.014(14)
C401 0.017(10) 0.13(3) 0.049(14) 0.048(16) 0.010(9) -0.007(12)
C400 0.074(19) 0.09(2) 0.044(14) 0.010(14) 0.018(13) -0.040(17)
O1' 0.16(3) 0.12(2) 0.097(19) 0.041(17) -0.011(18) 0.09(2)
O2 0.070(15) 0.16(3) 0.095(19) 0.07(2) 0.006(13) 0.023(16)
O3 0.27(5) 0.13(3) 0.11(2) -0.06(2) -0.03(3) 0.15(3)
O2" 0.11(2) 0.096(19) 0.11(2) 0.025(16) -0.019(16) 0.017(16)
O2' 0.143(18) 0.117(17) 0.110(16) 0.021(13) 0.056(14) -0.017(14)
O1" 0.11(2) 0.12(2) 0.19(3) 0.11(3) 0.05(2) 0.050(19)
O3' 0.14(2) 0.105(19) 0.13(2) 0.050(16) 0.038(16) 0.039(16)
O3" 0.139(19) 0.112(17) 0.125(18) 0.024(15) -0.011(15) -0.015(15)

loop_
_atom_type_symbol
_atom_type_description
_atom_type_scat_dispersion_real
_atom_type_scat_dispersion_imag
_atom_type_scat_source
C C 0.0033 0.0016 'International Tables Vol C Tables 4.2.6.8 and 6.1.1.4'
H H 0.0000 0.0000 'International Tables Vol C Tables 4.2.6.8 and 6.1.1.4'
N N 0.0061 0.0033 'International Tables Vol C Tables 4.2.6.8 and 6.1.1.4'
F F 0.0171 0.0103 'International Tables Vol C Tables 4.2.6.8 and 6.1.1.4'
P P 0.1023 0.0942 'International Tables Vol C Tables 4.2.6.8 and 6.1.1.4'
Fe Fe 0.3463 0.8444 'International Tables Vol C Tables 4.2.6.8 and 6.1.1.4'
O O 0.0106 0.0060 'International Tables Vol C Tables 4.2.6.8 and 6.1.1.4'

loop_
_geom_angle_atom_site_label_1
_geom_angle_atom_site_label_2
_geom_angle_atom_site_label_3
_geom_angle
_geom_angle_site_symmetry_1
_geom_angle_site_symmetry_3
_geom_angle_publ_flag
N2 Fe1 N8 178.15(18) . . ?
N2 Fe1 N1 81.00(17) . . ?
N8 Fe1 N1 100.76(17) . . ?
N2 Fe1 N9 100.13(18) . . ?
N8 Fe1 N9 80.56(17) . . ?
N1 Fe1 N9 88.37(17) . . ?
N2 Fe1 N3 80.35(17) . . ?
N8 Fe1 N3 97.92(17) . . ?
N1 Fe1 N3 161.16(16) . . ?
N9 Fe1 N3 92.26(18) . . ?
N2 Fe1 N7 98.59(18) . . ?
N8 Fe1 N7 80.77(17) . . ?
N1 Fe1 N7 93.54(16) . . ?
N9 Fe1 N7 161.25(17) . . ?
N3 Fe1 N7 91.88(17) . . ?
C1 N1 C5 118.5(4) . . ?
C1 N1 Fe1 127.1(3) . . ?
C5 N1 Fe1 114.2(3) . . ?
N1 C1 C2 122.9(5) . . ?
N1 C1 H1A 118.5 . . ?
C2 C1 H1A 118.5 . . ?
C10 N2 C6 119.7(4) . . ?
C10 N2 Fe1 120.3(3) . . ?
C6 N2 Fe1 119.9(3) . . ?
C1 C2 C3 118.3(5) . . ?
C1 C2 H2A 120.9 . . ?
C3 C2 H2A 120.9 . . ?
C15 N3 C11 118.2(4) . . ?
C15 N3 Fe1 126.6(4) . . ?
C11 N3 Fe1 115.2(3) . . ?
C4 C3 C2 119.8(5) . . ?
C4 C3 H3A 120.1 . . ?
C2 C3 H3A 120.1 . . ?
C3 C4 C5 119.2(5) . . ?
C3 C4 H4A 120.4 . . ?
C5 C4 H4A 120.4 . . ?
C8 N4 N5 119.9(6) . . ?
C8 N4 H4B 120.1 . . ?
N5 N4 H4B 120.1 . . ?
N1 C5 C4 121.2(5) . . ?
N1 C5 C6 114.3(4) . . ?
C4 C5 C6 124.4(4) . . ?
C16 N5 N4 116.7(6) . . ?
N2 C6 C7 121.9(5) . . ?
N2 C6 C5 110.4(4) . . ?
C7 C6 C5 127.7(4) . . ?
C19 N6 C18 122.3(7) . . ?
C19 N6 H6 125(7) . . ?
C18 N6 H6 112(8) . . ?
C22 N7 C26 117.5(4) . . ?
C22 N7 Fe1 128.3(3) . . ?
C26 N7 Fe1 114.1(3) . . ?
C6 C7 C8 118.8(5) . . ?
C6 C7 H7A 120.6 . . ?
C8 C7 H7A 120.6 . . ?
N4 C8 C7 122.4(5) . . ?
N4 C8 C9 119.0(6) . . ?
C7 C8 C9 118.6(5) . . ?
C31 N8 C27 120.3(4) . . ?
C31 N8 Fe1 119.7(3) . . ?
C27 N8 Fe1 119.6(3) . . ?
C36 N9 C32 117.5(5) . . ?
C36 N9 Fe1 127.0(4) . . ?
C32 N9 Fe1 115.3(3) . . ?
C10 C9 C8 119.7(5) . . ?
C10 C9 H9A 120.2 . . ?
C8 C9 H9A 120.2 . . ?
N2 C10 C9 121.3(5) . . ?
N2 C10 C11 110.4(4) . . ?
C9 C10 C11 128.2(5) . . ?
N11 N10 C29 119.7(5) . . ?
N11 N10 H10D 120.1 . . ?
C29 N10 H10D 120.1 . . ?
C37 N11 N10 116.5(5) . . ?
N3 C11 C12 121.9(5) . . ?
N3 C11 C10 113.5(4) . . ?
C12 C11 C10 124.7(5) . . ?
C40 N12 C39 119.3(6) . . ?
C11 C12 C13 119.7(5) . . ?
C11 C12 H12A 120.1 . . ?
C13 C12 H12A 120.1 . . ?
C14 C13 C12 118.4(5) . . ?
C14 C13 H13A 120.8 . . ?
C12 C13 H13A 120.8 . . ?
C15 C14 C13 119.3(5) . . ?
C15 C14 H14A 120.3 . . ?
C13 C14 H14A 120.3 . . ?
N3 C15 C14 122.5(5) . . ?
N3 C15 H15A 118.8 . . ?
C14 C15 H15A 118.8 . . ?
N5 C16 C17 117.8(7) . . ?
N5 C16 H16A 121.1 . . ?
C17 C16 H16A 121.1 . . ?
C21 C17 C18 118.1(8) . . ?
C21 C17 C16 123.2(6) . . ?
C18 C17 C16 118.7(8) . . ?
N6 C18 C17 119.8(9) . . ?
N6 C18 H18A 120.1 . . ?
C17 C18 H18A 120.1 . . ?
N6 C19 C20 120.4(9) . . ?
N6 C19 H19A 119.8 . . ?
C20 C19 H19A 119.8 . . ?
C19 C20 C21 119.4(11) . . ?
C19 C20 H20A 120.3 . . ?
C21 C20 H20A 120.3 . . ?
C17 C21 C20 120.0(8) . . ?
C17 C21 H21A 120.0 . . ?
C20 C21 H21A 120.0 . . ?
N7 C22 C23 123.6(5) . . ?
N7 C22 H22A 118.2 . . ?
C23 C22 H22A 118.2 . . ?
C24 C23 C22 118.6(5) . . ?
C24 C23 H23A 120.7 . . ?
C22 C23 H23A 120.7 . . ?
C25 C24 C23 119.2(5) . . ?
C25 C24 H24A 120.4 . . ?
C23 C24 H24A 120.4 . . ?
C24 C25 C26 119.8(5) . . ?
C24 C25 H25A 120.1 . . ?
C26 C25 H25A 120.1 . . ?
N7 C26 C25 121.4(5) . . ?
N7 C26 C27 113.8(4) . . ?
C25 C26 C27 124.9(4) . . ?
N8 C27 C28 121.2(5) . . ?
N8 C27 C26 111.0(4) . . ?
C28 C27 C26 127.8(5) . . ?
C27 C28 C29 118.5(5) . . ?
C27 C28 H28A 120.7 . . ?
C29 C28 H28A 120.7 . . ?
N10 C29 C28 121.7(5) . . ?
N10 C29 C30 118.4(5) . . ?
C28 C29 C30 119.9(4) . . ?
C31 C30 C29 117.9(5) . . ?
C31 C30 H30A 121.0 . . ?
C29 C30 H30A 121.0 . . ?
N8 C31 C30 122.1(5) . . ?
N8 C31 C32 111.5(4) . . ?
C30 C31 C32 126.4(5) . . ?
N9 C32 C33 123.1(4) . . ?
N9 C32 C31 112.4(4) . . ?
C33 C32 C31 124.5(5) . . ?
C32 C33 C34 118.6(5) . . ?
C32 C33 H33A 120.7 . . ?
C34 C33 H33A 120.7 . . ?
C33 C34 C35 118.7(5) . . ?
C33 C34 H34A 120.7 . . ?
C35 C34 H34A 120.7 . . ?
C36 C35 C34 119.4(5) . . ?
C36 C35 H35A 120.3 . . ?
C34 C35 H35A 120.3 . . ?
N9 C36 C35 122.5(5) . . ?
N9 C36 H36A 118.7 . . ?
C35 C36 H36A 118.7 . . ?
N11 C37 C38 118.8(5) . . ?
N11 C37 H37A 120.6 . . ?
C38 C37 H37A 120.6 . . ?
C42 C38 C39 118.7(6) . . ?
C42 C38 C37 122.3(5) . . ?
C39 C38 C37 119.0(6) . . ?
N12 C39 C38 121.6(7) . . ?
N12 C39 H39A 119.2 . . ?
C38 C39 H39A 119.2 . . ?
N12 C40 C41 122.5(6) . . ?
N12 C40 H40A 118.8 . . ?
C41 C40 H40A 118.8 . . ?
C40 C41 C42 119.3(7) . . ?
C40 C41 H41A 120.3 . . ?
C42 C41 H41A 120.3 . . ?
C41 C42 C38 118.7(6) . . ?
C41 C42 H42A 120.7 . . ?
C38 C42 H42A 120.7 . . ?
F14 P1 F15 90.5(6) . . ?
F14 P1 F16 94.9(7) . . ?
F15 P1 F16 88.9(5) . . ?
F14 P1 F11 176.8(8) . . ?
F15 P1 F11 88.7(4) . . ?
F16 P1 F11 88.1(7) . . ?
F14 P1 F13 94.4(7) . . ?
F15 P1 F13 175.1(6) . . ?
F16 P1 F13 90.7(5) . . ?
F11 P1 F13 86.4(6) . . ?
F14 P1 F12 87.2(7) . . ?
F15 P1 F12 88.3(6) . . ?
F16 P1 F12 176.6(7) . . ?
F11 P1 F12 89.8(7) . . ?
F13 P1 F12 91.8(7) . . ?
F22 P2 F21 88(2) . . ?
F22 P2 F23 88.6(12) . . ?
F21 P2 F23 89.1(8) . . ?
F22 P2 F24 88.9(18) . . ?
F21 P2 F24 176.7(14) . . ?
F23 P2 F24 89.9(8) . . ?
F22 P2 F26 177.1(13) . . ?
F21 P2 F26 92.7(13) . . ?
F23 P2 F26 88.6(6) . . ?
F24 P2 F26 90.4(13) . . ?
F22 P2 F25 93.6(12) . . ?
F21 P2 F25 96.9(7) . . ?
F23 P2 F25 173.7(8) . . ?
F24 P2 F25 84.2(8) . . ?
F26 P2 F25 89.1(6) . . ?
F24' P2' F23' 86.8(8) . . ?
F24' P2' F26' 89.2(13) . . ?
F23' P2' F26' 88.8(12) . . ?
F24' P2' F21' 177.6(14) . . ?
F23' P2' F21' 94.0(8) . . ?
F26' P2' F21' 88.6(12) . . ?
F24' P2' F22' 85.5(10) . . ?
F23' P2' F22' 97.8(12) . . ?
F26' P2' F22' 171.4(13) . . ?
F21' P2' F22' 96.5(11) . . ?
F31 P3 F31 180.000(2) . 2_667 ?
F31 P3 F33 89.8(3) . . ?
F31 P3 F33 90.2(3) 2_667 . ?
F31 P3 F33 90.2(3) . 2_667 ?
F31 P3 F33 89.8(3) 2_667 2_667 ?
F33 P3 F33 180.000(3) . 2_667 ?
F31 P3 F32 89.2(3) . 2_667 ?
F31 P3 F32 90.8(3) 2_667 2_667 ?
F33 P3 F32 90.9(2) . 2_667 ?
F33 P3 F32 89.1(2) 2_667 2_667 ?
F31 P3 F32 90.8(3) . . ?
F31 P3 F32 89.2(3) 2_667 . ?
F33 P3 F32 89.1(2) . . ?
F33 P3 F32 90.9(2) 2_667 . ?
F32 P3 F32 180.000(5) 2_667 . ?
C101 C100 H10A 109.5 . . ?
C101 C100 H10B 109.5 . . ?
H10A C100 H10B 109.5 . . ?
C101 C100 H10C 109.5 . . ?
H10A C100 H10C 109.5 . . ?
H10B C100 H10C 109.5 . . ?
N100 C101 C100 179.0(12) . . ?
F44 P4 F42 92.0(9) . . ?
F44 P4 F43 91.9(9) . . ?
F42 P4 F43 94.7(9) . . ?
F44 P4 F46 95.5(14) . . ?
F42 P4 F46 91.1(8) . . ?
F43 P4 F46 170.4(14) . . ?
F44 P4 F41 94.5(8) . . ?
F42 P4 F41 171.8(14) . . ?
F43 P4 F41 80.0(15) . . ?
F46 P4 F41 93.3(9) . . ?
F44 P4 F45 172.7(15) . . ?
F42 P4 F45 87.6(17) . . ?
F43 P4 F45 80.8(16) . . ?
F46 P4 F45 91.8(10) . . ?
F41 P4 F45 85.4(18) . . ?
C301 C300 H30B 109.5 . . ?
C301 C300 H30C 109.5 . . ?
H30B C300 H30C 109.5 . . ?
C301 C300 H30D 109.5 . . ?
H30B C300 H30D 109.5 . . ?
H30C C300 H30D 109.5 . . ?
N300 C301 C300 178.9(9) . . ?
N200 C201 C200 160.6(19) . . ?
C201 C200 H20B 109.5 . . ?
C201 C200 H20C 109.5 . . ?
H20B C200 H20C 109.5 . . ?
C201 C200 H20D 109.5 . . ?
H20B C200 H20D 109.5 . . ?
H20C C200 H20D 109.5 . . ?
N500 C500 C501 157(10) . . ?
C500 C501 H50A 109.5 . . ?
C500 C501 H50B 109.5 . . ?
H50A C501 H50B 109.5 . . ?
C500 C501 H50C 109.5 . . ?
H50A C501 H50C 109.5 . . ?
H50B C501 H50C 109.5 . . ?
N400 C401 C400 156(4) . . ?
C401 C400 H40B 109.5 . . ?
C401 C400 H40C 109.5 . . ?
H40B C400 H40C 109.5 . . ?
C401 C400 H40D 109.5 . . ?
H40B C400 H40D 109.5 . . ?
H40C C400 H40D 109.5 . . ?

loop_
_geom_bond_atom_site_label_1
_geom_bond_atom_site_label_2
_geom_bond_distance
_geom_bond_site_symmetry_2
_geom_bond_publ_flag
Fe1 N2 1.887(4) . ?
Fe1 N8 1.887(4) . ?
Fe1 N1 1.971(4) . ?
Fe1 N9 1.976(4) . ?
Fe1 N3 1.981(4) . ?
Fe1 N7 1.988(4) . ?
N1 C1 1.333(6) . ?
N1 C5 1.364(6) . ?
C1 C2 1.381(7) . ?
C1 H1A 0.9500 . ?
N2 C10 1.353(7) . ?
N2 C6 1.354(6) . ?
C2 C3 1.383(8) . ?
C2 H2A 0.9500 . ?
N3 C15 1.355(6) . ?
N3 C11 1.355(7) . ?
C3 C4 1.371(8) . ?
C3 H3A 0.9500 . ?
C4 C5 1.387(7) . ?
C4 H4A 0.9500 . ?
N4 C8 1.354(8) . ?
N4 N5 1.362(8) . ?
N4 H4B 0.8800 . ?
C5 C6 1.471(7) . ?
N5 C16 1.281(8) . ?
C6 C7 1.374(7) . ?
N6 C19 1.316(14) . ?
N6 C18 1.339(12) . ?
N6 H6 0.95(13) . ?
N7 C22 1.343(7) . ?
N7 C26 1.372(6) . ?
C7 C8 1.401(8) . ?
C7 H7A 0.9500 . ?
C8 C9 1.403(8) . ?
N8 C31 1.342(7) . ?
N8 C27 1.361(6) . ?
N9 C36 1.351(6) . ?
N9 C32 1.356(6) . ?
C9 C10 1.368(8) . ?
C9 H9A 0.9500 . ?
C10 C11 1.482(7) . ?
N10 N11 1.358(6) . ?
N10 C29 1.376(7) . ?
N10 H10D 0.8800 . ?
N11 C37 1.273(7) . ?
C11 C12 1.377(8) . ?
N12 C40 1.322(10) . ?
N12 C39 1.337(9) . ?
C12 C13 1.394(8) . ?
C12 H12A 0.9500 . ?
C13 C14 1.381(9) . ?
C13 H13A 0.9500 . ?
C14 C15 1.380(8) . ?
C14 H14A 0.9500 . ?
C15 H15A 0.9500 . ?
C16 C17 1.475(11) . ?
C16 H16A 0.9500 . ?
C17 C21 1.372(13) . ?
C17 C18 1.386(9) . ?
C18 H18A 0.9500 . ?
C19 C20 1.352(14) . ?
C19 H19A 0.9500 . ?
C20 C21 1.381(11) . ?
C20 H20A 0.9500 . ?
C21 H21A 0.9500 . ?
C22 C23 1.386(8) . ?
C22 H22A 0.9500 . ?
C23 C24 1.380(8) . ?
C23 H23A 0.9500 . ?
C24 C25 1.377(8) . ?
C24 H24A 0.9500 . ?
C25 C26 1.394(7) . ?
C25 H25A 0.9500 . ?
C26 C27 1.470(7) . ?
C27 C28 1.379(7) . ?
C28 C29 1.398(8) . ?
C28 H28A 0.9500 . ?
C29 C30 1.412(7) . ?
C30 C31 1.375(7) . ?
C30 H30A 0.9500 . ?
C31 C32 1.485(7) . ?
C32 C33 1.385(8) . ?
C33 C34 1.388(8) . ?
C33 H33A 0.9500 . ?
C34 C35 1.392(8) . ?
C34 H34A 0.9500 . ?
C35 C36 1.380(8) . ?
C35 H35A 0.9500 . ?
C36 H36A 0.9500 . ?
C37 C38 1.471(8) . ?
C37 H37A 0.9500 . ?
C38 C42 1.384(9) . ?
C38 C39 1.396(8) . ?
C39 H39A 0.9500 . ?
C40 C41 1.375(10) . ?
C40 H40A 0.9500 . ?
C41 C42 1.377(9) . ?
C41 H41A 0.9500 . ?
C42 H42A 0.9500 . ?
P1 F14 1.514(10) . ?
P1 F15 1.554(7) . ?
P1 F16 1.556(9) . ?
P1 F11 1.565(10) . ?
P1 F13 1.566(9) . ?
P1 F12 1.572(10) . ?
P2 F22 1.35(3) . ?
P2 F21 1.48(2) . ?
P2 F23 1.571(9) . ?
P2 F24 1.61(2) . ?
P2 F26 1.614(15) . ?
P2 F25 1.724(8) . ?
P2' F24' 1.53(2) . ?
P2' F23' 1.546(14) . ?
P2' F26' 1.546(19) . ?
P2' F21' 1.615(15) . ?
P2' F22' 1.89(3) . ?
P3 F31 1.570(5) . ?
P3 F31 1.570(5) 2_667 ?
P3 F33 1.587(4) . ?
P3 F33 1.587(4) 2_667 ?
P3 F32 1.590(4) 2_667 ?
P3 F32 1.590(4) . ?
N100 C101 1.116(12) . ?
C100 C101 1.451(15) . ?
C100 H10A 0.9800 . ?
C100 H10B 0.9800 . ?
C100 H10C 0.9800 . ?
P4 F44 1.557(13) . ?
P4 F42 1.561(13) . ?
P4 F43 1.578(16) . ?
P4 F46 1.586(16) . ?
P4 F41 1.592(15) . ?
P4 F45 1.600(17) . ?
N300 C301 1.131(9) . ?
C300 C301 1.445(10) . ?
C300 H30B 0.9800 . ?
C300 H30C 0.9800 . ?
C300 H30D 0.9800 . ?
C201 N200 1.226(17) . ?
C201 C200 1.28(2) . ?
C200 H20B 0.9800 . ?
C200 H20C 0.9800 . ?
C200 H20D 0.9800 . ?
C500 N500 0.99(5) . ?
C500 C501 1.14(4) . ?
C501 H50A 0.9800 . ?
C501 H50B 0.9800 . ?
C501 H50C 0.9800 . ?
N400 C401 1.29(5) . ?
C401 C400 1.50(3) . ?
C400 H40B 0.9800 . ?
C400 H40C 0.9800 . ?
C400 H40D 0.9800 . ?
